data_4300910
loop_
_publ_author_name
'Karen L. Antcliff'
'Robert J. Baker'
'Cameron Jones'
'Damien M. Murphy'
'Richard P. Rose'

_publ_section_title
;

Reactions of a Gallium(II)-Diazabutadiene Dimer, [{{[(H)C(But)N]2}GaI}2],

with [ME(SiMe3)2] (M = Li or Na; E = N, P, or As): Structural, EPR, and

ENDOR Characterization of Paramagnetic Gallium(III) Pnictide Complexes

;
_journal_name_full 'Inorganic Chemistry'
_journal_page_first 2098
_journal_page_last 2105
_journal_paper_doi 10.1021/ic0486825
_journal_volume 44
_journal_year 2005
_chemical_formula_sum 'C16 H38 As Ga I N2 Si2'
_chemical_formula_weight 586.20
_chemical_name_systematic
; 

 ? 

;
_space_group_IT_number 14
_symmetry_cell_setting monoclinic
_symmetry_space_group_name_Hall '-P 2ybc'
_symmetry_space_group_name_H-M 'P 1 21/c 1'
_atom_sites_solution_hydrogens geom
_atom_sites_solution_primary direct
_atom_sites_solution_secondary difmap
_audit_creation_method SHELXL-97
_cell_angle_alpha 90.00
_cell_angle_beta 92.77(3)
_cell_angle_gamma 90.00
_cell_formula_units_Z 4
_cell_length_a 15.009(3)
_cell_length_b 18.462(4)
_cell_length_c 9.3350(19)
_cell_measurement_temperature 150(2)
_cell_volume 2583.7(9)
_computing_structure_refinement 'SHELXL-97 (Sheldrick, 1997)'
_computing_structure_solution 'SHELXS-97 (Sheldrick, 1990)'
_diffrn_ambient_temperature 150(2)
_diffrn_measured_fraction_theta_full 0.967
_diffrn_measured_fraction_theta_max 0.967
_diffrn_measurement_device_type 'Nonius Kappa CCD'
_diffrn_radiation_monochromator graphite
_diffrn_radiation_source 'fine-focus sealed tube'
_diffrn_radiation_type MoK\a
_diffrn_radiation_wavelength 0.71073
_diffrn_reflns_av_R_equivalents 0.1266
_diffrn_reflns_av_sigmaI/netI 0.1133
_diffrn_reflns_limit_h_max 19
_diffrn_reflns_limit_h_min -19
_diffrn_reflns_limit_k_max 23
_diffrn_reflns_limit_k_min -23
_diffrn_reflns_limit_l_max 11
_diffrn_reflns_limit_l_min -11
_diffrn_reflns_number 16234
_diffrn_reflns_theta_full 27.14
_diffrn_reflns_theta_max 27.14
_diffrn_reflns_theta_min 2.93
_exptl_absorpt_coefficient_mu 3.625
_exptl_absorpt_correction_T_max 0.580
_exptl_absorpt_correction_T_min 0.380
_exptl_absorpt_correction_type multi-scan
_exptl_absorpt_process_details 'Sortav (Blessing, 1995)'
_exptl_crystal_colour red
_exptl_crystal_density_diffrn 1.507
_exptl_crystal_density_method 'not measured'
_exptl_crystal_description block
_exptl_crystal_F_000 1172
_exptl_crystal_size_max 0.35
_exptl_crystal_size_mid 0.25
_exptl_crystal_size_min 0.15
_refine_diff_density_max 2.814
_refine_diff_density_min -2.045
_refine_diff_density_rms 0.249
_refine_ls_extinction_coef 0.0006(6)
_refine_ls_extinction_expression Fc^*^=kFc[1+0.001xFc^2^\l^3^/sin(2\q)]^-1/4^
_refine_ls_extinction_method SHELXL
_refine_ls_goodness_of_fit_ref 1.020
_refine_ls_hydrogen_treatment mixed
_refine_ls_matrix_type full
_refine_ls_number_parameters 221
_refine_ls_number_reflns 5522
_refine_ls_number_restraints 0
_refine_ls_restrained_S_all 1.020
_refine_ls_R_factor_all 0.1136
_refine_ls_R_factor_gt 0.0766
_refine_ls_shift/su_max 0.000
_refine_ls_shift/su_mean 0.000
_refine_ls_structure_factor_coef Fsqd
_refine_ls_weighting_details 'calc w=1/[\s^2^(Fo^2^)+(0.1186P)^2^+0.0000P] where P=(Fo^2^+2Fc^2^)/3'
_refine_ls_weighting_scheme calc
_refine_ls_wR_factor_gt 0.1860
_refine_ls_wR_factor_ref 0.2097
_reflns_number_gt 3718
_reflns_number_total 5522
_reflns_threshold_expression >2sigma(I)
_cod_data_source_file ic0486825si20050106_100327.cif
_cod_data_source_block compound7
_cod_database_code 4300910

loop_
_symmetry_equiv_pos_as_xyz
'x, y, z'
'-x, y+1/2, -z+1/2'
'-x, -y, -z'
'x, -y-1/2, z-1/2'

loop_
_atom_site_label
_atom_site_type_symbol
_atom_site_fract_x
_atom_site_fract_y
_atom_site_fract_z
_atom_site_U_iso_or_equiv
_atom_site_adp_type
_atom_site_occupancy
_atom_site_symmetry_multiplicity
_atom_site_calc_flag
_atom_site_refinement_flags
_atom_site_disorder_assembly
_atom_site_disorder_group
I1 I 0.33607(4) 0.08267(3) 0.86870(6) 0.0378(2) Uani 1 1 d . . .
As1 As 0.18805(5) -0.03059(4) 1.16686(8) 0.0299(3) Uani 1 1 d . . .
Ga1 Ga 0.25707(6) 0.08171(4) 1.10984(9) 0.0274(3) Uani 1 1 d . . .
Si1 Si 0.28209(16) -0.12328(12) 1.0921(3) 0.0395(6) Uani 1 1 d . . .
Si2 Si 0.19721(16) -0.03429(14) 1.4186(2) 0.0414(6) Uani 1 1 d . . .
N1 N 0.1687(4) 0.1597(3) 1.0989(6) 0.0293(14) Uani 1 1 d . . .
N2 N 0.3278(4) 0.1472(4) 1.2352(7) 0.0344(15) Uani 1 1 d . . .
C1 C 0.1993(6) 0.2155(5) 1.1718(11) 0.047(2) Uani 1 1 d . . .
H1 H 0.1654 0.2588 1.1767 0.056 Uiso 1 1 calc R . .
C2 C 0.2841(6) 0.2096(5) 1.2431(10) 0.045(2) Uani 1 1 d . . .
H2 H 0.3093 0.2493 1.2955 0.054 Uiso 1 1 calc R . .
C3 C 0.0773(6) 0.1600(4) 1.0310(10) 0.041(2) Uani 1 1 d . . .
C4 C 0.0144(6) 0.1265(6) 1.1376(11) 0.057(3) Uani 1 1 d . . .
H4A H 0.0398 0.0810 1.1748 0.085 Uiso 1 1 calc R . .
H4B H -0.0438 0.1170 1.0888 0.085 Uiso 1 1 calc R . .
H4C H 0.0068 0.1602 1.2171 0.085 Uiso 1 1 calc R . .
C5 C 0.0766(6) 0.1131(5) 0.8972(10) 0.047(2) Uani 1 1 d . . .
H5A H 0.1201 0.1320 0.8316 0.071 Uiso 1 1 calc R . .
H5B H 0.0169 0.1140 0.8496 0.071 Uiso 1 1 calc R . .
H5C H 0.0923 0.0632 0.9239 0.071 Uiso 1 1 calc R . .
C6 C 0.0450(7) 0.2364(6) 0.9939(12) 0.062(3) Uani 1 1 d . . .
H6A H 0.0403 0.2645 1.0822 0.094 Uiso 1 1 calc R . .
H6B H -0.0136 0.2339 0.9430 0.094 Uiso 1 1 calc R . .
H6C H 0.0876 0.2599 0.9325 0.094 Uiso 1 1 calc R . .
C7 C 0.4198(6) 0.1404(5) 1.3012(10) 0.044(2) Uani 1 1 d . . .
C8 C 0.4558(6) 0.0664(5) 1.2636(11) 0.050(2) Uani 1 1 d . . .
H8A H 0.4202 0.0288 1.3079 0.075 Uiso 1 1 calc R . .
H8B H 0.5181 0.0624 1.2995 0.075 Uiso 1 1 calc R . .
H8C H 0.4525 0.0602 1.1593 0.075 Uiso 1 1 calc R . .
C9 C 0.4792(6) 0.2001(6) 1.2435(13) 0.062(3) Uani 1 1 d . . .
H9A H 0.4845 0.1936 1.1401 0.092 Uiso 1 1 calc R . .
H9B H 0.5385 0.1975 1.2919 0.092 Uiso 1 1 calc R . .
H9C H 0.4526 0.2475 1.2616 0.092 Uiso 1 1 calc R . .
C10 C 0.4153(7) 0.1468(6) 1.4645(11) 0.063(3) Uani 1 1 d . . .
H10A H 0.3936 0.1951 1.4890 0.094 Uiso 1 1 calc R . .
H10B H 0.4749 0.1394 1.5096 0.094 Uiso 1 1 calc R . .
H10C H 0.3745 0.1100 1.4991 0.094 Uiso 1 1 calc R . .
C11 C 0.2664(8) -0.1268(5) 0.8946(11) 0.060(3) Uani 1 1 d . . .
H11A H 0.2747 -0.0783 0.8548 0.091 Uiso 1 1 calc R . .
H11B H 0.2060 -0.1439 0.8683 0.091 Uiso 1 1 calc R . .
H11C H 0.3101 -0.1601 0.8560 0.091 Uiso 1 1 calc R . .
C12 C 0.4029(7) -0.1159(6) 1.1382(13) 0.064(3) Uani 1 1 d . . .
H12A H 0.4333 -0.1594 1.1054 0.096 Uiso 1 1 calc R . .
H12B H 0.4125 -0.1113 1.2424 0.096 Uiso 1 1 calc R . .
H12C H 0.4269 -0.0731 1.0913 0.096 Uiso 1 1 calc R . .
C13 C 0.2388(8) -0.2099(5) 1.1706(12) 0.067(3) Uani 1 1 d . . .
H13A H 0.1739 -0.2123 1.1537 0.101 Uiso 1 1 calc R . .
H13B H 0.2535 -0.2110 1.2740 0.101 Uiso 1 1 calc R . .
H13C H 0.2664 -0.2515 1.1249 0.101 Uiso 1 1 calc R . .
C14 C 0.3071(7) -0.0651(6) 1.5004(10) 0.059(3) Uani 1 1 d . . .
H14A H 0.3546 -0.0336 1.4679 0.089 Uiso 1 1 calc R . .
H14B H 0.3184 -0.1151 1.4711 0.089 Uiso 1 1 calc R . .
H14C H 0.3057 -0.0628 1.6052 0.089 Uiso 1 1 calc R . .
C15 C 0.1098(8) -0.0999(7) 1.4713(12) 0.074(3) Uani 1 1 d . . .
H15A H 0.1107 -0.1037 1.5761 0.111 Uiso 1 1 calc R . .
H15B H 0.1218 -0.1475 1.4300 0.111 Uiso 1 1 calc R . .
H15C H 0.0510 -0.0828 1.4355 0.111 Uiso 1 1 calc R . .
C16 C 0.1672(7) 0.0580(6) 1.4828(11) 0.060(3) Uani 1 1 d . . .
H16A H 0.1737 0.0596 1.5878 0.090 Uiso 1 1 calc R . .
H16B H 0.1053 0.0689 1.4521 0.090 Uiso 1 1 calc R . .
H16C H 0.2069 0.0940 1.4423 0.090 Uiso 1 1 calc R . .

loop_
_atom_site_aniso_label
_atom_site_aniso_U_11
_atom_site_aniso_U_22
_atom_site_aniso_U_33
_atom_site_aniso_U_23
_atom_site_aniso_U_13
_atom_site_aniso_U_12
I1 0.0468(4) 0.0450(4) 0.0219(3) 0.0010(2) 0.0064(2) -0.0007(2)
As1 0.0343(5) 0.0368(5) 0.0183(4) 0.0010(3) -0.0022(3) -0.0039(3)
Ga1 0.0310(5) 0.0328(5) 0.0182(4) -0.0019(3) -0.0016(3) -0.0002(3)
Si1 0.0497(15) 0.0352(13) 0.0334(13) 0.0010(10) 0.0015(11) 0.0013(11)
Si2 0.0414(13) 0.0633(16) 0.0194(12) 0.0054(10) 0.0011(9) -0.0070(12)
N1 0.036(4) 0.034(4) 0.018(3) -0.002(3) -0.002(3) 0.002(3)
N2 0.034(4) 0.040(4) 0.029(4) -0.004(3) 0.001(3) -0.002(3)
C1 0.041(5) 0.035(5) 0.065(7) -0.006(4) 0.009(5) 0.009(4)
C2 0.050(5) 0.042(5) 0.043(6) -0.015(4) -0.001(4) -0.002(4)
C3 0.046(5) 0.041(5) 0.036(5) -0.001(4) 0.002(4) 0.012(4)
C4 0.040(5) 0.081(7) 0.049(6) 0.002(5) 0.007(4) 0.001(5)
C5 0.047(5) 0.068(6) 0.027(5) -0.001(4) -0.008(4) 0.013(5)
C6 0.064(7) 0.069(7) 0.053(7) 0.011(5) -0.004(5) 0.022(5)
C7 0.045(5) 0.045(5) 0.040(5) -0.004(4) -0.014(4) -0.004(4)
C8 0.038(5) 0.062(6) 0.049(6) -0.002(5) -0.016(4) 0.001(4)
C9 0.043(6) 0.067(7) 0.073(8) -0.001(5) -0.009(5) -0.024(5)
C10 0.061(7) 0.092(8) 0.034(6) -0.016(5) -0.015(5) -0.001(6)
C11 0.097(8) 0.046(6) 0.038(6) -0.015(4) 0.002(5) 0.007(5)
C12 0.059(7) 0.060(6) 0.072(8) -0.021(6) -0.012(5) 0.013(5)
C13 0.098(9) 0.048(6) 0.056(7) 0.015(5) 0.005(6) 0.004(6)
C14 0.069(7) 0.087(7) 0.022(5) 0.015(5) -0.010(5) 0.004(6)
C15 0.075(8) 0.109(9) 0.038(6) 0.017(6) 0.008(5) -0.034(7)
C16 0.052(6) 0.098(8) 0.032(5) -0.017(5) 0.008(4) 0.008(6)

loop_
_atom_type_symbol
_atom_type_description
_atom_type_scat_dispersion_real
_atom_type_scat_dispersion_imag
_atom_type_scat_source
C C 0.0033 0.0016 'International Tables Vol C Tables 4.2.6.8 and 6.1.1.4'
H H 0.0000 0.0000 'International Tables Vol C Tables 4.2.6.8 and 6.1.1.4'
N N 0.0061 0.0033 'International Tables Vol C Tables 4.2.6.8 and 6.1.1.4'
Si Si 0.0817 0.0704 'International Tables Vol C Tables 4.2.6.8 and 6.1.1.4'
Ga Ga 0.2307 1.6083 'International Tables Vol C Tables 4.2.6.8 and 6.1.1.4'
As As 0.0499 2.0058 'International Tables Vol C Tables 4.2.6.8 and 6.1.1.4'
I I -0.4742 1.8119 'International Tables Vol C Tables 4.2.6.8 and 6.1.1.4'

loop_
_geom_angle_atom_site_label_1
_geom_angle_atom_site_label_2
_geom_angle_atom_site_label_3
_geom_angle
_geom_angle_site_symmetry_1
_geom_angle_site_symmetry_3
_geom_angle_publ_flag
Si1 As1 Si2 105.64(9) . . ?
Si1 As1 Ga1 107.04(7) . . ?
Si2 As1 Ga1 104.07(7) . . ?
N1 Ga1 N2 85.6(3) . . ?
N1 Ga1 As1 110.48(19) . . ?
N2 Ga1 As1 129.1(2) . . ?
N1 Ga1 I1 106.66(18) . . ?
N2 Ga1 I1 104.87(19) . . ?
As1 Ga1 I1 114.86(4) . . ?
C12 Si1 C11 108.2(5) . . ?
C12 Si1 C13 108.9(5) . . ?
C11 Si1 C13 109.1(5) . . ?
C12 Si1 As1 118.3(3) . . ?
C11 Si1 As1 105.8(3) . . ?
C13 Si1 As1 106.2(4) . . ?
C15 Si2 C16 108.9(6) . . ?
C15 Si2 C14 108.1(5) . . ?
C16 Si2 C14 111.6(5) . . ?
C15 Si2 As1 105.9(4) . . ?
C16 Si2 As1 106.9(3) . . ?
C14 Si2 As1 115.1(3) . . ?
C1 N1 C3 121.0(7) . . ?
C1 N1 Ga1 109.4(6) . . ?
C3 N1 Ga1 129.5(5) . . ?
C2 N2 C7 120.0(7) . . ?
C2 N2 Ga1 108.2(5) . . ?
C7 N2 Ga1 131.3(5) . . ?
N1 C1 C2 118.1(8) . . ?
N2 C2 C1 118.5(8) . . ?
N1 C3 C5 108.6(7) . . ?
N1 C3 C6 112.1(7) . . ?
C5 C3 C6 110.5(8) . . ?
N1 C3 C4 107.9(7) . . ?
C5 C3 C4 108.9(8) . . ?
C6 C3 C4 108.7(8) . . ?
N2 C7 C8 108.3(7) . . ?
N2 C7 C9 109.7(7) . . ?
C8 C7 C9 110.3(8) . . ?
N2 C7 C10 108.7(7) . . ?
C8 C7 C10 109.4(8) . . ?
C9 C7 C10 110.4(8) . . ?

loop_
_geom_bond_atom_site_label_1
_geom_bond_atom_site_label_2
_geom_bond_distance
_geom_bond_site_symmetry_2
_geom_bond_publ_flag
I1 Ga1 2.5944(12) . ?
As1 Si1 2.346(2) . ?
As1 Si2 2.349(2) . ?
As1 Ga1 2.3893(12) . ?
Ga1 N1 1.956(6) . ?
Ga1 N2 1.959(6) . ?
Si1 C12 1.848(10) . ?
Si1 C11 1.848(10) . ?
Si1 C13 1.888(10) . ?
Si2 C15 1.869(10) . ?
Si2 C16 1.869(11) . ?
Si2 C14 1.872(10) . ?
N1 C1 1.305(11) . ?
N1 C3 1.484(10) . ?
N2 C2 1.330(10) . ?
N2 C7 1.490(10) . ?
C1 C2 1.411(12) . ?
C3 C5 1.519(12) . ?
C3 C6 1.526(12) . ?
C3 C4 1.534(13) . ?
C7 C8 1.516(12) . ?
C7 C9 1.532(13) . ?
C7 C10 1.533(13) . ?
